data_7132530
loop_
_publ_author_name
'Zhang, Congcong'
'Chen, Qinhao'
'Qin, Yunlong'
'Bu, Zhanwei'
'Wang, Qilin'

_publ_section_title
;
 Solvent-controlled halohydroxylation or C3-C2 coupling of pyridinium
 salts through an interrupted dearomative reduction.
;
_journal_issue 8
_journal_name_full 'Chemical communications (Cambridge, England)'
_journal_page_first 992
_journal_page_last 995
_journal_paper_doi 10.1039/d3cc05212e
_journal_volume 60
_journal_year 2024
_chemical_formula_moiety 'C12 H10 N2 O3'
_chemical_formula_sum 'C12 H10 N2 O3'
_chemical_formula_weight 230.22
_space_group_crystal_system monoclinic
_space_group_IT_number 14
_space_group_name_Hall '-P 2ybc'
_space_group_name_H-M_alt 'P 1 21/c 1'
_atom_sites_solution_hydrogens geom
_atom_sites_solution_primary dual
_audit_creation_date 2023-02-18
_audit_creation_method
;
Olex2 1.5-beta
(compiled 2022.04.07 svn.rca3783a0 for OlexSys, GUI svn.r6439)
;
_audit_update_record
;
2023-10-04 deposited with the CCDC.	2023-12-21 downloaded from the CCDC.
;
_cell_angle_alpha 90
_cell_angle_beta 90.067(2)
_cell_angle_gamma 90
_cell_formula_units_Z 8
_cell_length_a 12.1802(2)
_cell_length_b 11.8247(2)
_cell_length_c 14.6931(3)
_cell_measurement_reflns_used 7357
_cell_measurement_temperature 100.00(10)
_cell_measurement_theta_max 71.3130
_cell_measurement_theta_min 3.6320
_cell_volume 2116.20(7)
_computing_cell_refinement 'CrysAlisPro 1.171.39.33c (Rigaku OD, 2017)'
_computing_data_collection 'CrysAlisPro 1.171.39.33c (Rigaku OD, 2017)'
_computing_data_reduction 'CrysAlisPro 1.171.39.33c (Rigaku OD, 2017)'
_computing_molecular_graphics 'Olex2 1.5-beta (Dolomanov et al., 2009)'
_computing_publication_material 'Olex2 1.5-beta (Dolomanov et al., 2009)'
_computing_structure_refinement 'SHELXL 2018/3 (Sheldrick, 2015)'
_computing_structure_solution 'SHELXT 2014/5 (Sheldrick, 2014)'
_diffrn_ambient_environment N~2~
_diffrn_ambient_temperature 100.00(10)
_diffrn_detector 'CCD plate'
_diffrn_measured_fraction_theta_full 0.985
_diffrn_measured_fraction_theta_max 0.968
_diffrn_measurement_details
;
List of Runs (angles in degrees, time in seconds):

  # Type    Start    End  Width  t~exp~   \w     \q     \k     \f   Frames
#--------------------------------------------------------------------------
  1  \w    -19.00  76.00   0.50    0.80    --   42.30 -82.00 -60.00  190
  2  \w    -46.00  64.00   0.50    0.80    --   42.30 -57.00 -30.00  220
  3  \w     87.00 113.00   0.50    0.80    --   42.30  77.00-120.00   52
  4  \w    104.00 131.00   0.50    0.80    --   42.30  77.00  30.00   54
  5  \w     44.00  90.00   0.50    1.00    --  101.60 -82.00-150.00   92
  6  \w     12.00 145.00   0.50    1.00    --  101.60 -82.00-120.00  266
  7  \w     15.00  41.00   0.50    1.00    --  101.60 -82.00 150.00   52
  8  \w     64.00 189.00   0.50    1.00    --  101.60  25.00-180.00  250
  9  \w     13.00 134.00   0.50    1.00    --  101.60 -63.00-120.00  242
 10  \w     77.00 106.00   0.50    1.00    --  101.60 -82.00-180.00   58
 11  \w     71.00 115.00   0.50    1.00    --  101.60 -82.00 150.00   88
 12  \w     95.00 191.00   0.50    1.00    --  101.60  25.00 -90.00  192
 13  \w     29.00  67.00   0.50    1.00    --  101.60  25.00 -90.00   76
 14  \w     -6.00  44.00   0.50    0.80    --   42.10 -82.00 120.00  100
 15  \w    -12.00  25.00   0.50    0.80    --   42.10 -57.00-150.00   74
 16  \w     93.00 131.00   0.50    0.80    --   42.10  77.00-150.00   76
 17  \w     47.00  74.00   0.50    0.80    --   42.10 -82.00 120.00   54
 18  \w     55.00 109.00   0.50    0.80    --   42.10  57.00  90.00  108
 19  \w    -47.00  68.00   0.50    0.80    --   42.10 -57.00 150.00  230
 20  \w    114.00 156.00   0.50    1.00    --  101.60  38.00-120.00   84
 21  \w     40.00 187.00   0.50    1.00    --  101.60 -12.00-150.00  294
 22  \w     88.00 141.00   0.50    1.00    --  101.60  77.00 -60.00  106
 23  \w     22.00  62.00   0.50    1.00    --  101.60 -77.00  90.00   80
 24  \w     13.00 132.00   0.50    1.00    --  101.60 -63.00  30.00  238
 25  \w     55.00  85.00   0.50    1.00    --  101.60  38.00-120.00   60
;
_diffrn_measurement_device 'four-circle diffractometer'
_diffrn_measurement_device_type 'XtaLAB AFC12 (RINC): Kappa single'
_diffrn_measurement_method '\w scans'
_diffrn_orient_matrix_type 'CrysAlisPro convention (1999,Acta A55,543-557)'
_diffrn_orient_matrix_UB_11 -0.0851359000
_diffrn_orient_matrix_UB_12 0.0962749000
_diffrn_orient_matrix_UB_13 0.0034927000
_diffrn_orient_matrix_UB_21 0.0934341000
_diffrn_orient_matrix_UB_22 0.0872826000
_diffrn_orient_matrix_UB_23 0.0071195000
_diffrn_orient_matrix_UB_31 0.0032495000
_diffrn_orient_matrix_UB_32 0.0091450000
_diffrn_orient_matrix_UB_33 -0.1045828000
_diffrn_radiation_monochromator mirror
_diffrn_radiation_probe x-ray
_diffrn_radiation_type 'Cu K\a'
_diffrn_radiation_wavelength 1.54184
_diffrn_reflns_av_R_equivalents 0.0535
_diffrn_reflns_av_unetI/netI 0.0464
_diffrn_reflns_Laue_measured_fraction_full 0.985
_diffrn_reflns_Laue_measured_fraction_max 0.968
_diffrn_reflns_limit_h_max 14
_diffrn_reflns_limit_h_min -14
_diffrn_reflns_limit_k_max 14
_diffrn_reflns_limit_k_min -14
_diffrn_reflns_limit_l_max 12
_diffrn_reflns_limit_l_min -17
_diffrn_reflns_number 18367
_diffrn_reflns_point_group_measured_fraction_full 0.985
_diffrn_reflns_point_group_measured_fraction_max 0.968
_diffrn_reflns_theta_full 67.684
_diffrn_reflns_theta_max 71.906
_diffrn_reflns_theta_min 3.629
_diffrn_source 'Rotating-anode X-ray tube'
_diffrn_source_type 'Rigaku (Cu) X-ray Source'
_exptl_absorpt_coefficient_mu 0.886
_exptl_absorpt_correction_T_max 1.00000
_exptl_absorpt_correction_T_min 0.79579
_exptl_absorpt_correction_type multi-scan
_exptl_absorpt_process_details
;
CrysAlisPro 1.171.39.33c (Rigaku Oxford Diffraction, 2017)
Empirical absorption correction using spherical harmonics,
 implemented in SCALE3 ABSPACK scaling algorithm.
;
_exptl_crystal_colour 'clear light colourless'
_exptl_crystal_density_diffrn 1.445
_exptl_crystal_description block
_exptl_crystal_F_000 960
_exptl_crystal_size_max 0.14
_exptl_crystal_size_mid 0.12
_exptl_crystal_size_min 0.11
_refine_diff_density_max 0.192
_refine_diff_density_min -0.250
_refine_diff_density_rms 0.045
_refine_ls_extinction_method none
_refine_ls_goodness_of_fit_ref 1.053
_refine_ls_hydrogen_treatment constr
_refine_ls_matrix_type full
_refine_ls_number_parameters 307
_refine_ls_number_reflns 4023
_refine_ls_number_restraints 0
_refine_ls_restrained_S_all 1.053
_refine_ls_R_factor_all 0.0482
_refine_ls_R_factor_gt 0.0410
_refine_ls_shift/su_max 0.000
_refine_ls_shift/su_mean 0.000
_refine_ls_structure_factor_coef Fsqd
_refine_ls_weighting_details 'w=1/[\s^2^(Fo^2^)+(0.0508P)^2^+0.6069P] where P=(Fo^2^+2Fc^2^)/3'
_refine_ls_weighting_scheme calc
_refine_ls_wR_factor_gt 0.1063
_refine_ls_wR_factor_ref 0.1115
_reflns_Friedel_coverage 0.000
_reflns_number_gt 3401
_reflns_number_total 4023
_reflns_threshold_expression 'I > 2\s(I)'
_cod_data_source_file d3cc05212e2.cif
_cod_data_source_block zcc-15-2
_cod_depositor_comments
;
Adding full bibliography for 7132526--7132530.cif.

2024-06-28
Z value and formula fixed to values more according to usual
chemical conventions.                 miguel
;
_cod_original_formula_sum 'C24 H20 N4 O6'
_cod_original_formula_weight 460.44
_cod_original_formula_moiety '2(C12 H10 N2 O3)'
_cod_original_formula_units_Z 4
_cod_original_cell_volume 2116.21(7)
_cod_database_code 7132530
_shelx_shelxl_version_number 2018/3
_chemical_oxdiff_formula 'C H O N P'
_shelx_space_group_comment
;
The symmetry employed for this shelxl refinement is uniquely defined
by the following loop, which should always be used as a source of
symmetry information in preference to the above space-group names.
They are only intended as comments.
;
_olex2_refinement_description
;
1. Fixed Uiso
 At 1.2 times of:
  All C(H) groups, All C(H,H) groups
2.a Secondary CH2 refined with riding coordinates:
 C7(H7A,H7B), C18(H18A,H18B)
2.b Aromatic/amide H refined with riding coordinates:
 C2(H2), C3(H3), C4(H4), C5(H5), C6(H6), C8(H8), C10(H10), C11(H11), C14(H14),
 C15(H15), C17(H17), C20(H20), C21(H21), C22(H22), C23(H23), C24(H24)
;
_olex2_submission_special_instructions 'No special instructions were received'
_oxdiff_exptl_absorpt_empirical_details
;
Empirical correction (ABSPACK) includes:
- Absorption correction using spherical harmonics
- Frame scaling
;
_oxdiff_exptl_absorpt_empirical_full_max 2.467
_oxdiff_exptl_absorpt_empirical_full_min 0.561

loop_
_space_group_symop_operation_xyz
'x, y, z'
'-x, y+1/2, -z+1/2'
'-x, -y, -z'
'x, -y-1/2, z-1/2'

loop_
_atom_site_label
_atom_site_type_symbol
_atom_site_fract_x
_atom_site_fract_y
_atom_site_fract_z
_atom_site_U_iso_or_equiv
_atom_site_adp_type
_atom_site_occupancy
_atom_site_site_symmetry_order
_atom_site_calc_flag
_atom_site_refinement_flags_posn
_atom_site_refinement_flags_adp
_atom_site_refinement_flags_occupancy
_atom_site_disorder_assembly
_atom_site_disorder_group
O1 O 0.89540(8) 0.73654(10) 0.12767(8) 0.0357(3) Uani 1 1 d . . . . .
O2 O 0.47031(8) 0.59330(9) -0.06456(8) 0.0301(3) Uani 1 1 d . . . . .
O3 O 0.58892(9) 0.52240(10) -0.15888(8) 0.0380(3) Uani 1 1 d . . . . .
N1 N 0.71254(9) 0.70760(10) 0.10065(9) 0.0227(3) Uani 1 1 d . . . . .
N2 N 0.56556(10) 0.57372(11) -0.08835(9) 0.0267(3) Uani 1 1 d . . . . .
C1 C 0.67883(11) 0.69860(12) 0.26891(10) 0.0240(3) Uani 1 1 d . . . . .
C2 C 0.57749(11) 0.66517(13) 0.30342(11) 0.0273(3) Uani 1 1 d . . . . .
H2 H 0.512209 0.685154 0.271848 0.033 Uiso 1 1 calc R U . . .
C3 C 0.57061(12) 0.60315(13) 0.38322(12) 0.0304(4) Uani 1 1 d . . . . .
H3 H 0.500868 0.580916 0.405905 0.037 Uiso 1 1 calc R U . . .
C4 C 0.66543(13) 0.57334(13) 0.43020(11) 0.0293(3) Uani 1 1 d . . . . .
H4 H 0.660798 0.531481 0.485253 0.035 Uiso 1 1 calc R U . . .
C5 C 0.76681(12) 0.60526(13) 0.39596(11) 0.0288(3) Uani 1 1 d . . . . .
H5 H 0.831896 0.584292 0.427402 0.035 Uiso 1 1 calc R U . . .
C6 C 0.77406(12) 0.66745(13) 0.31633(11) 0.0271(3) Uani 1 1 d . . . . .
H6 H 0.843992 0.689136 0.293705 0.033 Uiso 1 1 calc R U . . .
C7 C 0.68443(12) 0.77139(12) 0.18439(11) 0.0266(3) Uani 1 1 d . . . . .
H7A H 0.612530 0.808839 0.175459 0.032 Uiso 1 1 calc R U . . .
H7B H 0.740053 0.831290 0.193917 0.032 Uiso 1 1 calc R U . . .
C8 C 0.63058(11) 0.66844(12) 0.04693(10) 0.0232(3) Uani 1 1 d . . . . .
H8 H 0.556218 0.679932 0.064031 0.028 Uiso 1 1 calc R U . . .
C9 C 0.65461(11) 0.61266(12) -0.03152(10) 0.0238(3) Uani 1 1 d . . . . .
C10 C 0.76457(12) 0.59563(13) -0.05922(11) 0.0260(3) Uani 1 1 d . . . . .
H10 H 0.780851 0.556886 -0.114214 0.031 Uiso 1 1 calc R U . . .
C11 C 0.84585(11) 0.63576(13) -0.00561(11) 0.0266(3) Uani 1 1 d . . . . .
H11 H 0.919851 0.623802 -0.023553 0.032 Uiso 1 1 calc R U . . .
C12 C 0.82471(11) 0.69579(13) 0.07744(11) 0.0259(3) Uani 1 1 d . . . . .
O4 O 0.91497(9) 0.44622(10) 0.10073(8) 0.0380(3) Uani 1 1 d . . . . .
O5 O 1.02775(8) 0.37757(10) 0.20105(8) 0.0342(3) Uani 1 1 d . . . . .
O6 O 0.59317(8) 0.28204(10) 0.39584(8) 0.0318(3) Uani 1 1 d . . . . .
N3 N 0.93432(10) 0.40125(10) 0.17497(9) 0.0263(3) Uani 1 1 d . . . . .
N4 N 0.77687(9) 0.28173(10) 0.36293(8) 0.0229(3) Uani 1 1 d . . . . .
C13 C 0.84251(11) 0.37369(12) 0.23225(10) 0.0235(3) Uani 1 1 d . . . . .
C14 C 0.73499(11) 0.40770(12) 0.20793(10) 0.0243(3) Uani 1 1 d . . . . .
H14 H 0.722398 0.450728 0.154322 0.029 Uiso 1 1 calc R U . . .
C15 C 0.65088(11) 0.37786(12) 0.26228(11) 0.0248(3) Uani 1 1 d . . . . .
H15 H 0.578667 0.400875 0.246282 0.030 Uiso 1 1 calc R U . . .
C16 C 0.66666(11) 0.31230(12) 0.34380(11) 0.0248(3) Uani 1 1 d . . . . .
C17 C 0.86147(11) 0.31188(12) 0.30905(11) 0.0235(3) Uani 1 1 d . . . . .
H17 H 0.934199 0.290101 0.324561 0.028 Uiso 1 1 calc R U . . .
C18 C 0.79897(12) 0.21880(12) 0.44796(11) 0.0264(3) Uani 1 1 d . . . . .
H18A H 0.867279 0.174286 0.440921 0.032 Uiso 1 1 calc R U . . .
H18B H 0.738038 0.165330 0.459597 0.032 Uiso 1 1 calc R U . . .
C19 C 0.81078(11) 0.29793(12) 0.52814(10) 0.0245(3) Uani 1 1 d . . . . .
C20 C 0.72219(11) 0.31900(12) 0.58537(11) 0.0257(3) Uani 1 1 d . . . . .
H20 H 0.653813 0.282863 0.574280 0.031 Uiso 1 1 calc R U . . .
C21 C 0.73296(12) 0.39237(13) 0.65853(11) 0.0282(3) Uani 1 1 d . . . . .
H21 H 0.672065 0.406349 0.697278 0.034 Uiso 1 1 calc R U . . .
C22 C 0.83264(13) 0.44535(13) 0.67510(12) 0.0305(4) Uani 1 1 d . . . . .
H22 H 0.840149 0.495395 0.725301 0.037 Uiso 1 1 calc R U . . .
C23 C 0.92110(12) 0.42514(14) 0.61837(12) 0.0331(4) Uani 1 1 d . . . . .
H23 H 0.989236 0.461683 0.629634 0.040 Uiso 1 1 calc R U . . .
C24 C 0.91088(12) 0.35189(13) 0.54521(12) 0.0297(3) Uani 1 1 d . . . . .
H24 H 0.971972 0.338321 0.506593 0.036 Uiso 1 1 calc R U . . .

loop_
_atom_site_aniso_label
_atom_site_aniso_U_11
_atom_site_aniso_U_22
_atom_site_aniso_U_33
_atom_site_aniso_U_23
_atom_site_aniso_U_13
_atom_site_aniso_U_12
O1 0.0212(5) 0.0484(7) 0.0374(7) -0.0037(5) -0.0030(5) -0.0087(5)
O2 0.0190(5) 0.0352(6) 0.0361(7) 0.0024(5) -0.0038(4) -0.0005(4)
O3 0.0351(6) 0.0445(7) 0.0343(7) -0.0125(5) -0.0046(5) 0.0021(5)
N1 0.0172(5) 0.0253(6) 0.0255(7) 0.0002(5) -0.0003(5) -0.0010(4)
N2 0.0232(6) 0.0274(6) 0.0294(7) 0.0016(5) -0.0027(5) 0.0004(5)
C1 0.0229(7) 0.0226(7) 0.0266(8) -0.0045(6) -0.0014(6) -0.0004(5)
C2 0.0190(7) 0.0289(8) 0.0339(9) -0.0015(6) -0.0012(6) 0.0028(6)
C3 0.0235(7) 0.0299(8) 0.0379(10) 0.0014(7) 0.0055(7) 0.0011(6)
C4 0.0315(8) 0.0276(7) 0.0287(9) 0.0003(6) 0.0015(7) 0.0029(6)
C5 0.0241(7) 0.0307(8) 0.0316(9) -0.0023(6) -0.0052(6) 0.0028(6)
C6 0.0200(7) 0.0295(8) 0.0318(9) -0.0035(6) -0.0012(6) -0.0024(6)
C7 0.0250(7) 0.0249(7) 0.0299(8) -0.0027(6) -0.0003(6) -0.0001(6)
C8 0.0166(6) 0.0245(7) 0.0286(8) 0.0039(6) -0.0006(6) -0.0003(5)
C9 0.0197(7) 0.0245(7) 0.0271(8) 0.0023(6) -0.0023(6) -0.0009(5)
C10 0.0233(7) 0.0270(7) 0.0277(8) 0.0030(6) 0.0018(6) 0.0026(6)
C11 0.0176(7) 0.0328(8) 0.0293(9) 0.0049(6) 0.0030(6) 0.0018(6)
C12 0.0181(7) 0.0301(7) 0.0294(9) 0.0045(6) 0.0002(6) -0.0018(6)
O4 0.0324(6) 0.0455(7) 0.0362(7) 0.0139(6) 0.0076(5) 0.0087(5)
O5 0.0176(5) 0.0489(7) 0.0362(7) 0.0015(5) 0.0001(5) -0.0014(5)
O6 0.0193(5) 0.0395(6) 0.0366(7) 0.0022(5) 0.0023(5) -0.0053(4)
N3 0.0217(6) 0.0260(6) 0.0312(8) 0.0000(5) 0.0008(5) 0.0007(5)
N4 0.0178(6) 0.0250(6) 0.0258(7) 0.0001(5) -0.0005(5) 0.0001(4)
C13 0.0180(6) 0.0249(7) 0.0275(8) -0.0028(6) 0.0015(6) -0.0001(5)
C14 0.0222(7) 0.0243(7) 0.0264(8) -0.0018(6) -0.0030(6) 0.0012(5)
C15 0.0176(6) 0.0278(7) 0.0292(8) -0.0036(6) -0.0033(6) 0.0015(5)
C16 0.0171(6) 0.0262(7) 0.0312(9) -0.0037(6) -0.0016(6) -0.0022(5)
C17 0.0169(6) 0.0248(7) 0.0287(8) -0.0046(6) -0.0004(6) -0.0001(5)
C18 0.0247(7) 0.0246(7) 0.0300(9) 0.0030(6) -0.0004(6) 0.0018(6)
C19 0.0222(7) 0.0244(7) 0.0267(8) 0.0035(6) -0.0013(6) 0.0027(5)
C20 0.0199(7) 0.0274(7) 0.0297(9) 0.0042(6) -0.0004(6) -0.0002(5)
C21 0.0221(7) 0.0314(8) 0.0310(9) 0.0009(6) 0.0021(6) 0.0043(6)
C22 0.0290(8) 0.0299(8) 0.0327(9) -0.0032(7) -0.0050(7) 0.0025(6)
C23 0.0217(7) 0.0378(9) 0.0398(10) -0.0044(7) -0.0023(7) -0.0030(6)
C24 0.0198(7) 0.0346(8) 0.0348(9) -0.0015(7) 0.0025(6) 0.0009(6)

loop_
_atom_type_symbol
_atom_type_description
_atom_type_scat_dispersion_real
_atom_type_scat_dispersion_imag
_atom_type_scat_source
C C 0.0181 0.0091 'International Tables Vol C Tables 4.2.6.8 and 6.1.1.4'
H H 0.0000 0.0000 'International Tables Vol C Tables 4.2.6.8 and 6.1.1.4'
N N 0.0311 0.0180 'International Tables Vol C Tables 4.2.6.8 and 6.1.1.4'
O O 0.0492 0.0322 'International Tables Vol C Tables 4.2.6.8 and 6.1.1.4'

loop_
_geom_angle_atom_site_label_1
_geom_angle_atom_site_label_2
_geom_angle_atom_site_label_3
_geom_angle
_geom_angle_site_symmetry_1
_geom_angle_site_symmetry_3
_geom_angle_publ_flag
C8 N1 C7 119.13(12) . . ?
C8 N1 C12 122.49(13) . . ?
C12 N1 C7 118.28(12) . . ?
O2 N2 O3 123.21(13) . . ?
O2 N2 C9 118.84(13) . . ?
O3 N2 C9 117.95(12) . . ?
C2 C1 C6 118.55(14) . . ?
C2 C1 C7 120.10(13) . . ?
C6 C1 C7 121.30(13) . . ?
C1 C2 H2 119.6 . . ?
C3 C2 C1 120.87(14) . . ?
C3 C2 H2 119.6 . . ?
C2 C3 H3 119.9 . . ?
C2 C3 C4 120.22(14) . . ?
C4 C3 H3 119.9 . . ?
C3 C4 H4 120.3 . . ?
C5 C4 C3 119.38(15) . . ?
C5 C4 H4 120.3 . . ?
C4 C5 H5 119.7 . . ?
C6 C5 C4 120.59(14) . . ?
C6 C5 H5 119.7 . . ?
C1 C6 H6 119.8 . . ?
C5 C6 C1 120.40(14) . . ?
C5 C6 H6 119.8 . . ?
N1 C7 C1 113.72(12) . . ?
N1 C7 H7A 108.8 . . ?
N1 C7 H7B 108.8 . . ?
C1 C7 H7A 108.8 . . ?
C1 C7 H7B 108.8 . . ?
H7A C7 H7B 107.7 . . ?
N1 C8 H8 120.0 . . ?
N1 C8 C9 120.05(13) . . ?
C9 C8 H8 120.0 . . ?
C8 C9 N2 118.86(12) . . ?
C8 C9 C10 121.17(14) . . ?
C10 C9 N2 119.94(14) . . ?
C9 C10 H10 120.8 . . ?
C11 C10 C9 118.41(15) . . ?
C11 C10 H10 120.8 . . ?
C10 C11 H11 118.7 . . ?
C10 C11 C12 122.52(13) . . ?
C12 C11 H11 118.7 . . ?
O1 C12 N1 119.43(14) . . ?
O1 C12 C11 125.24(13) . . ?
N1 C12 C11 115.34(13) . . ?
O4 N3 C13 117.81(12) . . ?
O5 N3 O4 123.17(13) . . ?
O5 N3 C13 119.01(13) . . ?
C16 N4 C18 117.85(12) . . ?
C17 N4 C16 122.70(12) . . ?
C17 N4 C18 119.38(12) . . ?
C14 C13 N3 120.52(13) . . ?
C17 C13 N3 118.34(12) . . ?
C17 C13 C14 121.12(13) . . ?
C13 C14 H14 120.7 . . ?
C15 C14 C13 118.69(14) . . ?
C15 C14 H14 120.7 . . ?
C14 C15 H15 118.9 . . ?
C14 C15 C16 122.25(13) . . ?
C16 C15 H15 118.9 . . ?
O6 C16 N4 119.45(14) . . ?
O6 C16 C15 125.23(13) . . ?
N4 C16 C15 115.32(12) . . ?
N4 C17 C13 119.92(13) . . ?
N4 C17 H17 120.0 . . ?
C13 C17 H17 120.0 . . ?
N4 C18 H18A 109.4 . . ?
N4 C18 H18B 109.4 . . ?
N4 C18 C19 111.35(12) . . ?
H18A C18 H18B 108.0 . . ?
C19 C18 H18A 109.4 . . ?
C19 C18 H18B 109.4 . . ?
C20 C19 C18 120.59(13) . . ?
C20 C19 C24 119.11(14) . . ?
C24 C19 C18 120.30(13) . . ?
C19 C20 H20 119.7 . . ?
C21 C20 C19 120.51(14) . . ?
C21 C20 H20 119.7 . . ?
C20 C21 H21 120.0 . . ?
C22 C21 C20 120.01(14) . . ?
C22 C21 H21 120.0 . . ?
C21 C22 H22 120.1 . . ?
C23 C22 C21 119.88(15) . . ?
C23 C22 H22 120.1 . . ?
C22 C23 H23 119.8 . . ?
C22 C23 C24 120.38(14) . . ?
C24 C23 H23 119.8 . . ?
C19 C24 H24 119.9 . . ?
C23 C24 C19 120.12(14) . . ?
C23 C24 H24 119.9 . . ?

loop_
_geom_bond_atom_site_label_1
_geom_bond_atom_site_label_2
_geom_bond_distance
_geom_bond_site_symmetry_2
_geom_bond_publ_flag
O1 C12 1.2316(18) . ?
O2 N2 1.2341(16) . ?
O3 N2 1.2345(17) . ?
N1 C7 1.483(2) . ?
N1 C8 1.3536(18) . ?
N1 C12 1.4154(18) . ?
N2 C9 1.4435(18) . ?
C1 C2 1.392(2) . ?
C1 C6 1.402(2) . ?
C1 C7 1.513(2) . ?
C2 H2 0.9500 . ?
C2 C3 1.386(2) . ?
C3 H3 0.9500 . ?
C3 C4 1.390(2) . ?
C4 H4 0.9500 . ?
C4 C5 1.386(2) . ?
C5 H5 0.9500 . ?
C5 C6 1.385(2) . ?
C6 H6 0.9500 . ?
C7 H7A 0.9900 . ?
C7 H7B 0.9900 . ?
C8 H8 0.9500 . ?
C8 C9 1.360(2) . ?
C9 C10 1.415(2) . ?
C10 H10 0.9500 . ?
C10 C11 1.351(2) . ?
C11 H11 0.9500 . ?
C11 C12 1.435(2) . ?
O4 N3 1.2359(17) . ?
O5 N3 1.2325(16) . ?
O6 C16 1.2310(18) . ?
N3 C13 1.4378(19) . ?
N4 C16 1.4179(17) . ?
N4 C17 1.3482(19) . ?
N4 C18 1.4786(19) . ?
C13 C14 1.4155(19) . ?
C13 C17 1.364(2) . ?
C14 H14 0.9500 . ?
C14 C15 1.347(2) . ?
C15 H15 0.9500 . ?
C15 C16 1.440(2) . ?
C17 H17 0.9500 . ?
C18 H18A 0.9900 . ?
C18 H18B 0.9900 . ?
C18 C19 1.511(2) . ?
C19 C20 1.391(2) . ?
C19 C24 1.399(2) . ?
C20 H20 0.9500 . ?
C20 C21 1.388(2) . ?
C21 H21 0.9500 . ?
C21 C22 1.387(2) . ?
C22 H22 0.9500 . ?
C22 C23 1.384(2) . ?
C23 H23 0.9500 . ?
C23 C24 1.386(2) . ?
C24 H24 0.9500 . ?

loop_
_geom_torsion_atom_site_label_1
_geom_torsion_atom_site_label_2
_geom_torsion_atom_site_label_3
_geom_torsion_atom_site_label_4
_geom_torsion
_geom_torsion_site_symmetry_1
_geom_torsion_site_symmetry_2
_geom_torsion_site_symmetry_3
_geom_torsion_site_symmetry_4
_geom_torsion_publ_flag
O2 N2 C9 C8 0.8(2) . . . . ?
O2 N2 C9 C10 -177.26(13) . . . . ?
O3 N2 C9 C8 -179.38(13) . . . . ?
O3 N2 C9 C10 2.6(2) . . . . ?
N1 C8 C9 N2 -178.83(12) . . . . ?
N1 C8 C9 C10 -0.8(2) . . . . ?
N2 C9 C10 C11 178.27(13) . . . . ?
C1 C2 C3 C4 0.0(2) . . . . ?
C2 C1 C6 C5 -0.3(2) . . . . ?
C2 C1 C7 N1 -101.77(16) . . . . ?
C2 C3 C4 C5 -0.7(2) . . . . ?
C3 C4 C5 C6 0.8(2) . . . . ?
C4 C5 C6 C1 -0.3(2) . . . . ?
C6 C1 C2 C3 0.4(2) . . . . ?
C6 C1 C7 N1 81.03(17) . . . . ?
C7 N1 C8 C9 178.07(13) . . . . ?
C7 N1 C12 O1 1.3(2) . . . . ?
C7 N1 C12 C11 -178.40(12) . . . . ?
C7 C1 C2 C3 -176.84(14) . . . . ?
C7 C1 C6 C5 176.93(14) . . . . ?
C8 N1 C7 C1 93.90(15) . . . . ?
C8 N1 C12 O1 177.59(14) . . . . ?
C8 N1 C12 C11 -2.1(2) . . . . ?
C8 C9 C10 C11 0.3(2) . . . . ?
C9 C10 C11 C12 -0.7(2) . . . . ?
C10 C11 C12 O1 -178.12(15) . . . . ?
C10 C11 C12 N1 1.6(2) . . . . ?
C12 N1 C7 C1 -89.69(15) . . . . ?
C12 N1 C8 C9 1.8(2) . . . . ?
O4 N3 C13 C14 -6.3(2) . . . . ?
O4 N3 C13 C17 172.15(13) . . . . ?
O5 N3 C13 C14 174.90(13) . . . . ?
O5 N3 C13 C17 -6.7(2) . . . . ?
N3 C13 C14 C15 178.41(13) . . . . ?
N3 C13 C17 N4 -178.08(12) . . . . ?
N4 C18 C19 C20 96.78(16) . . . . ?
N4 C18 C19 C24 -82.58(16) . . . . ?
C13 C14 C15 C16 -0.3(2) . . . . ?
C14 C13 C17 N4 0.3(2) . . . . ?
C14 C15 C16 O6 -179.63(14) . . . . ?
C14 C15 C16 N4 0.2(2) . . . . ?
C16 N4 C17 C13 -0.5(2) . . . . ?
C16 N4 C18 C19 -84.13(15) . . . . ?
C17 N4 C16 O6 -179.98(13) . . . . ?
C17 N4 C16 C15 0.2(2) . . . . ?
C17 N4 C18 C19 93.05(15) . . . . ?
C17 C13 C14 C15 0.0(2) . . . . ?
C18 N4 C16 O6 -2.9(2) . . . . ?
C18 N4 C16 C15 177.26(12) . . . . ?
C18 N4 C17 C13 -177.49(13) . . . . ?
C18 C19 C20 C21 -179.49(13) . . . . ?
C18 C19 C24 C23 179.46(14) . . . . ?
C19 C20 C21 C22 0.0(2) . . . . ?
C20 C19 C24 C23 0.1(2) . . . . ?
C20 C21 C22 C23 0.2(2) . . . . ?
C21 C22 C23 C24 -0.2(2) . . . . ?
C22 C23 C24 C19 0.1(2) . . . . ?
C24 C19 C20 C21 -0.1(2) . . . . ?
